data_1516369
loop_
_publ_author_name
'Naumov, Pance'
'Lee, Sang Cheol'
'Ishizawa, Nobuo'
'Jeong, Young Gyu'
'Chung, Ihn Hee'
'Fukuzumi, Shunichi'

_publ_section_title
;
 New type of dual solid-state thermochromism: modulation of intramolecular
 charge transfer by intermolecular pi-pi interactions, kinetic trapping of
 the aci-nitro group, and reversible molecular locking.
;
_journal_issue 42
_journal_name_full 'The journal of physical chemistry. A'
_journal_page_first 11354
_journal_page_last 11366
_journal_paper_doi 10.1021/jp902517x
_journal_volume 113
_journal_year 2009
_chemical_formula_moiety 'C10 H14 N4 O6'
_chemical_formula_sum 'C10 H14 N4 O6'
_chemical_formula_weight 286.25
_chemical_name_systematic
; 
 ? 
;
_space_group_IT_number 14
_symmetry_cell_setting monoclinic
_symmetry_space_group_name_Hall '-P 2yn'
_symmetry_space_group_name_H-M 'P 1 21/n 1'
_atom_sites_solution_hydrogens geom
_atom_sites_solution_primary direct
_atom_sites_solution_secondary difmap
_audit_creation_method SHELXL-97
_cell_angle_alpha 90.000(5)
_cell_angle_beta 102.551(5)
_cell_angle_gamma 90.000(5)
_cell_formula_units_Z 4
_cell_length_a 10.453(5)
_cell_length_b 9.464(5)
_cell_length_c 12.557(5)
_cell_measurement_temperature 293(2)
_cell_volume 1212.5(10)
_computing_cell_refinement 'APEX2 software (Bruker, 2007)'
_computing_data_collection 'APEX2 software (Bruker, 2007)'
_computing_data_reduction 'SAINT (Bruker, 2007)'
_computing_molecular_graphics 'DIAMOND (Brandenburg, 2005)'
_computing_publication_material 'WinGX (Farrugia, 1999)'
_computing_structure_refinement 'SHELXL-97 (Sheldrick, 2008)'
_computing_structure_solution 'SHELXS-97 (Sheldrick, 2008)'
_diffrn_ambient_temperature 293(2)
_diffrn_measured_fraction_theta_full 0.998
_diffrn_measured_fraction_theta_max 0.998
_diffrn_measurement_device_type 'Bruker SMART APEX2 diffractometer'
_diffrn_measurement_method '\w scans'
_diffrn_radiation_monochromator 'multilayer confocal TXS mirror'
_diffrn_radiation_source 'rotating anode'
_diffrn_radiation_type MoK\a
_diffrn_radiation_wavelength 0.71073
_diffrn_reflns_av_R_equivalents 0.0223
_diffrn_reflns_av_sigmaI/netI 0.0172
_diffrn_reflns_limit_h_max 12
_diffrn_reflns_limit_h_min -12
_diffrn_reflns_limit_k_max 11
_diffrn_reflns_limit_k_min -11
_diffrn_reflns_limit_l_max 15
_diffrn_reflns_limit_l_min -15
_diffrn_reflns_number 10595
_diffrn_reflns_theta_full 25.99
_diffrn_reflns_theta_max 25.99
_diffrn_reflns_theta_min 2.30
_exptl_absorpt_coefficient_mu 0.131
_exptl_absorpt_correction_type sphere
_exptl_absorpt_process_details 'SADABS (Sheldrick, 1996)'
_exptl_crystal_colour yellow
_exptl_crystal_density_diffrn 1.568
_exptl_crystal_density_method 'not measured'
_exptl_crystal_description block
_exptl_crystal_F_000 600
_exptl_crystal_size_max 0135
_exptl_crystal_size_mid 0.100
_exptl_crystal_size_min 0.045
_refine_diff_density_max 0.224
_refine_diff_density_min -0.386
_refine_diff_density_rms 0.076
_refine_ls_extinction_method none
_refine_ls_goodness_of_fit_ref 1.029
_refine_ls_hydrogen_treatment mixed
_refine_ls_matrix_type full
_refine_ls_number_parameters 220
_refine_ls_number_reflns 2379
_refine_ls_number_restraints 4
_refine_ls_restrained_S_all 1.101
_refine_ls_R_factor_all 0.0528
_refine_ls_R_factor_gt 0.0463
_refine_ls_shift/su_max 1.056
_refine_ls_shift/su_mean 0.009
_refine_ls_structure_factor_coef Fsqd
_refine_ls_weighting_details 'calc w=1/[\s^2^(Fo^2^)+(0.0777P)^2^+0.5058P] where P=(Fo^2^+2Fc^2^)/3'
_refine_ls_weighting_scheme calc
_refine_ls_wR_factor_gt 0.1299
_refine_ls_wR_factor_ref 0.1355
_reflns_number_gt 2051
_reflns_number_total 2379
_reflns_threshold_expression >2sigma(I)
_cod_data_source_file jp902517x_si_003.cif
_cod_data_source_block bdb2_20_0m
_cod_depositor_comments
;
The following automatic conversions were performed:

'_symmetry_cell_setting' value 'Monoclinic' changed to 'monoclinic'
according to
/usr/data/users/saulius/automatic-downloads/retrospective/ACS/lib/dictionaries/cif_core.dic
dictionary named 'cif_core.dic' version 2.4.2 from 2011-04-26.

Automatic conversion script
Id: cif_fix_values 2281 2013-09-26 08:29:07Z andrius 
;
_cod_original_sg_symbol_H-M P21/n
_cod_database_code 1516369

loop_
_symmetry_equiv_pos_as_xyz
'x, y, z'
'-x+1/2, y+1/2, -z+1/2'
'-x, -y, -z'
'x-1/2, -y-1/2, z-1/2'

loop_
_atom_site_label
_atom_site_type_symbol
_atom_site_fract_x
_atom_site_fract_y
_atom_site_fract_z
_atom_site_U_iso_or_equiv
_atom_site_adp_type
_atom_site_occupancy
_atom_site_symmetry_multiplicity
_atom_site_calc_flag
_atom_site_refinement_flags
_atom_site_disorder_assembly
_atom_site_disorder_group
O5 O 0.75201(15) -0.22889(15) -0.18808(12) 0.0458(4) Uani 1 1 d . . .
O3 O 0.50552(17) 0.27148(18) 0.34938(12) 0.0568(4) Uani 1 1 d . . .
N4 N 0.72515(15) -0.06382(17) 0.00020(13) 0.0365(4) Uani 1 1 d . . .
O1 O 0.61813(17) -0.25225(15) 0.10960(14) 0.0593(5) Uani 1 1 d . . .
O4 O 0.56476(16) 0.45054(16) 0.26573(13) 0.0550(4) Uani 1 1 d . . .
O6 O 0.7950(3) 0.4895(2) -0.14851(17) 0.0794(8) Uani 1 1 d D . .
N2 N 0.55094(15) 0.32162(18) 0.27507(12) 0.0399(4) Uani 1 1 d . . .
O2 O 0.5048(2) -0.18490(18) 0.22355(16) 0.0730(6) Uani 1 1 d . . .
N1 N 0.57438(17) -0.15785(17) 0.15967(14) 0.0433(4) Uani 1 1 d . . .
C5 C 0.59091(17) 0.22824(19) 0.19851(14) 0.0346(4) Uani 1 1 d . . .
C2 C 0.67835(17) 0.02829(18) 0.06346(14) 0.0324(4) Uani 1 1 d . . .
C4 C 0.56489(17) 0.0867(2) 0.20764(14) 0.0352(4) Uani 1 1 d . . .
H4 H 0.5191 0.0577 0.2595 0.042 Uiso 1 1 calc R . .
C3 C 0.60494(17) -0.01298(18) 0.14199(14) 0.0332(4) Uani 1 1 d . . .
C1 C 0.6993(2) 0.1729(2) 0.05403(17) 0.0435(5) Uani 1 1 d . . .
H1 H 0.7443 0.2021 0.0016 0.052 Uiso 1 1 calc R . .
C6 C 0.6578(2) 0.2766(2) 0.11735(16) 0.0412(5) Uani 1 1 d . A .
N3 N 0.6827(3) 0.4142(2) 0.1024(2) 0.0710(7) Uani 1 1 d D . .
C7 C 0.8081(2) -0.0226(2) -0.07293(17) 0.0422(5) Uani 1 1 d . . .
H7A H 0.8824 0.0308 -0.0330 0.051 Uiso 1 1 calc R . .
H7B H 0.7592 0.0375 -0.1301 0.051 Uiso 1 1 calc R . .
C8 C 0.85612(19) -0.1512(2) -0.12305(17) 0.0423(5) Uani 1 1 d . . .
H8A H 0.9163 -0.1219 -0.1677 0.051 Uiso 1 1 calc R . .
H8B H 0.9037 -0.2116 -0.0655 0.051 Uiso 1 1 calc R . .
H6A H 0.859(2) 0.489(3) -0.121(2) 0.000(7) Uiso 0.663(7) 1 d PD A 1
C9A C 0.7752(3) 0.4627(3) 0.0385(3) 0.0425(10) Uani 0.663(7) 1 d P A 1
H9A1 H 0.8462 0.3955 0.0426 0.051 Uiso 0.663(7) 1 calc PR A 1
H9A2 H 0.8117 0.5538 0.0644 0.051 Uiso 0.663(7) 1 calc PR A 1
C10A C 0.6951(4) 0.4737(4) -0.0763(3) 0.0492(10) Uani 0.663(7) 1 d PD A 1
H10A H 0.6375 0.5551 -0.0838 0.059 Uiso 0.663(7) 1 calc PR A 1
H10B H 0.6424 0.3894 -0.0959 0.059 Uiso 0.663(7) 1 calc PR A 1
H6B H 0.787(4) 0.588(4) -0.169(3) 0.000(8) Uiso 0.337(7) 1 d PD A 2
C9B C 0.6768(7) 0.4607(6) -0.0207(5) 0.0419(18) Uani 0.337(7) 1 d PD A 2
H9B1 H 0.6295 0.3915 -0.0714 0.050 Uiso 0.337(7) 1 calc PR A 2
H9B2 H 0.6341 0.5518 -0.0359 0.050 Uiso 0.337(7) 1 calc PR A 2
C10B C 0.8196(6) 0.4692(6) -0.0296(5) 0.0408(18) Uani 0.337(7) 1 d P A 2
H10C H 0.8650 0.5488 0.0103 0.049 Uiso 0.337(7) 1 calc PR A 2
H10D H 0.8671 0.3826 -0.0064 0.049 Uiso 0.337(7) 1 calc PR A 2
H5 H 0.724(3) -0.181(4) -0.241(3) 0.086(11) Uiso 1 1 d . . .
H4N H 0.704(2) -0.150(3) 0.009(2) 0.057(7) Uiso 1 1 d . . .
H3N H 0.658(3) 0.467(3) 0.143(2) 0.064(8) Uiso 1 1 d . . .

loop_
_atom_site_aniso_label
_atom_site_aniso_U_11
_atom_site_aniso_U_22
_atom_site_aniso_U_33
_atom_site_aniso_U_23
_atom_site_aniso_U_13
_atom_site_aniso_U_12
O5 0.0593(9) 0.0354(7) 0.0470(8) -0.0034(6) 0.0205(7) -0.0025(6)
O3 0.0715(10) 0.0629(10) 0.0445(8) -0.0123(7) 0.0313(7) -0.0034(8)
N4 0.0473(9) 0.0277(8) 0.0407(8) -0.0015(6) 0.0231(7) -0.0007(6)
O1 0.0845(12) 0.0309(7) 0.0769(11) -0.0021(7) 0.0492(9) -0.0033(7)
O4 0.0725(10) 0.0408(8) 0.0569(9) -0.0116(7) 0.0253(8) 0.0069(7)
O6 0.152(3) 0.0464(11) 0.0489(12) -0.0028(9) 0.0427(15) -0.0060(14)
N2 0.0414(8) 0.0444(9) 0.0351(8) -0.0082(7) 0.0109(7) 0.0036(7)
O2 0.1074(14) 0.0482(9) 0.0863(12) -0.0027(8) 0.0709(11) -0.0187(9)
N1 0.0521(9) 0.0361(8) 0.0482(9) 0.0007(7) 0.0250(8) -0.0045(7)
C5 0.0371(9) 0.0363(9) 0.0324(9) -0.0052(7) 0.0117(7) 0.0030(7)
C2 0.0366(9) 0.0307(9) 0.0322(8) -0.0006(7) 0.0123(7) 0.0005(7)
C4 0.0360(9) 0.0408(10) 0.0315(9) -0.0002(7) 0.0133(7) -0.0007(7)
C3 0.0370(9) 0.0307(9) 0.0345(9) 0.0015(7) 0.0135(7) -0.0004(7)
C1 0.0619(12) 0.0312(9) 0.0467(11) 0.0009(8) 0.0322(9) -0.0004(8)
C6 0.0533(11) 0.0313(9) 0.0446(10) -0.0024(8) 0.0228(9) -0.0002(8)
N3 0.1200(19) 0.0285(9) 0.0881(16) -0.0063(9) 0.0744(15) -0.0030(10)
C7 0.0542(11) 0.0335(9) 0.0471(11) -0.0031(8) 0.0292(9) -0.0030(8)
C8 0.0495(11) 0.0360(10) 0.0486(11) -0.0042(8) 0.0267(9) -0.0007(8)
C9A 0.0528(19) 0.0330(15) 0.040(2) 0.0001(12) 0.0073(15) -0.0057(12)
C10A 0.064(2) 0.0368(16) 0.044(2) -0.0006(15) 0.0046(18) -0.0037(14)
C9B 0.069(5) 0.029(3) 0.032(4) 0.001(3) 0.021(3) 0.004(3)
C10B 0.054(4) 0.036(3) 0.036(3) -0.001(2) 0.018(3) -0.005(2)

loop_
_atom_type_symbol
_atom_type_description
_atom_type_scat_dispersion_real
_atom_type_scat_dispersion_imag
_atom_type_scat_source
C C 0.0033 0.0016 'International Tables Vol C Tables 4.2.6.8 and 6.1.1.4'
N N 0.0061 0.0033 'International Tables Vol C Tables 4.2.6.8 and 6.1.1.4'
O O 0.0106 0.0060 'International Tables Vol C Tables 4.2.6.8 and 6.1.1.4'
H H 0.0000 0.0000 'International Tables Vol C Tables 4.2.6.8 and 6.1.1.4'

loop_
_geom_angle_atom_site_label_1
_geom_angle_atom_site_label_2
_geom_angle_atom_site_label_3
_geom_angle
C2 N4 C7 123.14(16)
C10B O6 C10A 51.5(3)
O3 N2 O4 121.64(16)
O3 N2 C5 119.18(17)
O4 N2 C5 119.17(16)
O2 N1 O1 121.44(17)
O2 N1 C3 119.07(16)
O1 N1 C3 119.49(15)
C4 C5 C6 120.45(16)
C4 C5 N2 116.91(16)
C6 C5 N2 122.63(17)
N4 C2 C1 120.21(17)
N4 C2 C3 123.41(16)
C1 C2 C3 116.38(16)
C5 C4 C3 121.72(16)
C4 C3 C2 120.30(16)
C4 C3 N1 117.07(16)
C2 C3 N1 122.58(16)
C6 C1 C2 124.73(18)
N3 C6 C1 120.54(18)
N3 C6 C5 123.16(18)
C1 C6 C5 116.29(17)
C6 N3 C9A 123.5(2)
C6 N3 C9B 115.7(3)
C9A N3 C9B 43.2(3)
N4 C7 C8 110.35(16)
O5 C8 C7 112.13(16)
N3 C9A C10A 104.6(3)
C9A C10A O6 105.4(3)
C10B C9B N3 104.7(5)
O6 C10B C9B 97.1(4)

loop_
_geom_bond_atom_site_label_1
_geom_bond_atom_site_label_2
_geom_bond_distance
O5 C8 1.416(3)
O3 N2 1.230(2)
N4 C2 1.341(2)
N4 C7 1.447(2)
O1 N1 1.236(2)
O4 N2 1.237(2)
O6 C10B 1.471(6)
O6 C10A 1.532(5)
N2 C5 1.433(2)
O2 N1 1.222(2)
N1 C3 1.436(2)
C5 C4 1.376(3)
C5 C6 1.431(3)
C2 C1 1.395(3)
C2 C3 1.429(2)
C4 C3 1.377(3)
C1 C6 1.390(3)
C6 N3 1.348(3)
N3 C9A 1.458(4)
N3 C9B 1.596(7)
C7 C8 1.505(3)
C9A C10A 1.505(5)
C9B C10B 1.523(10)
